data_4515991
loop_
_publ_author_name
'Yao, Jin'
'Zhao, Yan-Wu'
'Zhang, Xian-Ming'

_publ_section_title
;
 Breathing Europium-Terbium Co-doped Luminescent MOF as a Broad-Range
 Ratiometric Thermometer with a Contrasting Temperature-Intensity
 Relationship.
;
_journal_issue 5
_journal_name_full 'ACS omega'
_journal_page_first 5754
_journal_page_last 5760
_journal_paper_doi 10.1021/acsomega.8b00199
_journal_volume 3
_journal_year 2018
_chemical_formula_sum 'C48 H30 Eu2 N12 O12'
_chemical_formula_weight 1270.76
_space_group_crystal_system monoclinic
_space_group_IT_number 14
_space_group_name_Hall '-P 2ybc'
_space_group_name_H-M_alt 'P 1 21/c 1'
_atom_sites_solution_hydrogens mixed
_audit_creation_method SHELXL-2014/7
_cell_angle_alpha 90
_cell_angle_beta 103.351(4)
_cell_angle_gamma 90
_cell_formula_units_Z 4
_cell_length_a 29.3277(14)
_cell_length_b 21.7233(18)
_cell_length_c 15.2203(5)
_cell_measurement_reflns_used 5256
_cell_measurement_temperature 293(2)
_cell_measurement_theta_max 26.7190
_cell_measurement_theta_min 3.6000
_cell_volume 9434.7(10)
_computing_structure_refinement 'SHELXL-2014/7 (Sheldrick, 2014)'
_diffrn_ambient_temperature 293(2)
_diffrn_measured_fraction_theta_full 0.997
_diffrn_measured_fraction_theta_max 0.997
_diffrn_measurement_device_type 'Xcalibur, Eos, Gemini'
_diffrn_radiation_type MoK\a
_diffrn_radiation_wavelength 0.71073
_diffrn_reflns_av_R_equivalents 0.0788
_diffrn_reflns_av_unetI/netI 0.1388
_diffrn_reflns_Laue_measured_fraction_full 0.997
_diffrn_reflns_Laue_measured_fraction_max 0.997
_diffrn_reflns_limit_h_max 35
_diffrn_reflns_limit_h_min -36
_diffrn_reflns_limit_k_max 23
_diffrn_reflns_limit_k_min -27
_diffrn_reflns_limit_l_max 15
_diffrn_reflns_limit_l_min -19
_diffrn_reflns_number 44271
_diffrn_reflns_point_group_measured_fraction_full 0.997
_diffrn_reflns_point_group_measured_fraction_max 0.997
_diffrn_reflns_theta_full 25.242
_diffrn_reflns_theta_max 26.371
_diffrn_reflns_theta_min 3.307
_exptl_absorpt_coefficient_mu 1.357
_exptl_absorpt_correction_T_max 1.00000
_exptl_absorpt_correction_T_min 0.95772
_exptl_absorpt_correction_type multi-scan
_exptl_crystal_colour yellow
_exptl_crystal_density_diffrn 0.895
_exptl_crystal_description block
_exptl_crystal_F_000 2496
_exptl_crystal_size_max 0.220
_exptl_crystal_size_mid 0.180
_exptl_crystal_size_min 0.100
_refine_diff_density_max 9.081
_refine_diff_density_min -6.066
_refine_diff_density_rms 0.330
_refine_ls_extinction_method none
_refine_ls_goodness_of_fit_ref 1.161
_refine_ls_hydrogen_treatment constr
_refine_ls_matrix_type full
_refine_ls_number_parameters 662
_refine_ls_number_reflns 19245
_refine_ls_number_restraints 0
_refine_ls_restrained_S_all 1.161
_refine_ls_R_factor_all 0.1917
_refine_ls_R_factor_gt 0.1499
_refine_ls_shift/su_max 0.001
_refine_ls_shift/su_mean 0.000
_refine_ls_structure_factor_coef Fsqd
_refine_ls_weighting_details 'w=1/[\s^2^(Fo^2^)+(0.1220P)^2^+533.7440P] where P=(Fo^2^+2Fc^2^)/3'
_refine_ls_weighting_scheme calc
_refine_ls_wR_factor_gt 0.3856
_refine_ls_wR_factor_ref 0.4087
_reflns_Friedel_coverage 0.000
_reflns_number_gt 13077
_reflns_number_total 19245
_reflns_threshold_expression 'I > 2\s(I)'
_cod_data_source_file ao8b00199_si_002.cif
_cod_data_source_block yaojin-20180129
_cod_original_cell_volume 9434.6(10)
_cod_original_sg_symbol_H-M 'P 21/c'
_cod_database_code 4515991
_shelx_shelxl_version_number 2014/7
_shelx_space_group_comment
;
The symmetry employed for this shelxl refinement is uniquely defined
by the following loop, which should always be used as a source of
symmetry information in preference to the above space-group names.
They are only intended as comments.
;
_shelx_estimated_absorpt_t_min 0.755
_shelx_estimated_absorpt_t_max 0.876
_platon_squeeze_void_probe_radius 1.20

loop_
_space_group_symop_operation_xyz
'x, y, z'
'-x, y+1/2, -z+1/2'
'-x, -y, -z'
'x, -y-1/2, z-1/2'

loop_
_atom_site_label
_atom_site_type_symbol
_atom_site_fract_x
_atom_site_fract_y
_atom_site_fract_z
_atom_site_U_iso_or_equiv
_atom_site_adp_type
_atom_site_occupancy
_atom_site_site_symmetry_order
_atom_site_calc_flag
_atom_site_refinement_flags_posn
_atom_site_refinement_flags_adp
Eu1 Eu 1.23394(3) 0.26551(4) 1.40598(6) 0.0195(2) Uani 1 1 d . .
Eu2 Eu 0.73486(3) 0.75090(4) 0.82729(6) 0.0204(2) Uani 1 1 d . .
O6 O 0.8007(4) 0.7635(6) 0.9499(9) 0.028(3) Uani 1 1 d . .
O8 O 0.6557(5) 0.7703(8) 0.7454(10) 0.046(4) Uani 1 1 d . .
N4 N 1.0892(8) 0.5391(10) 0.9092(14) 0.058(6) Uani 1 1 d . .
N5 N 1.0463(8) 0.6140(9) 0.8043(16) 0.061(7) Uani 1 1 d . .
H5 H 1.0419 0.6325 0.7531 0.073 Uiso 1 1 calc R U
C24 C 0.8372(7) 0.7392(8) 0.9998(14) 0.030(4) Uani 1 1 d . .
C26 C 0.6210(6) 0.7755(9) 0.5869(15) 0.031(4) Uani 1 1 d . .
C25 C 0.6591(6) 0.7587(8) 0.6675(12) 0.025(4) Uani 1 1 d . .
C22 C 0.9160(9) 0.6902(12) 1.0100(16) 0.051(7) Uani 1 1 d . .
H22 H 0.9153 0.6790 1.0687 0.062 Uiso 1 1 calc R U
C28 C 0.5862(7) 0.7755(11) 0.4326(13) 0.039(5) Uani 1 1 d . .
H28 H 0.5850 0.7598 0.3753 0.047 Uiso 1 1 calc R U
C38 C 0.3282(8) 1.1032(10) 0.5155(14) 0.037(5) Uani 1 1 d . .
N7 N 0.5184(7) 0.8368(10) 0.3667(12) 0.053(6) Uani 1 1 d . .
H7 H 0.5200 0.8179 0.3178 0.064 Uiso 1 1 calc R U
N2 N 1.1038(9) 0.5555(10) 0.7658(15) 0.066(8) Uani 1 1 d . .
H2 H 1.1184 0.5879 0.7552 0.080 Uiso 1 1 d R U
C19 C 0.9178(8) 0.7284(12) 0.8384(16) 0.049(6) Uani 1 1 d . .
H19 H 0.9179 0.7395 0.7794 0.059 Uiso 1 1 calc R U
C2 C 1.1584(8) 0.3982(10) 1.1878(14) 0.040(5) Uani 1 1 d . .
C29 C 0.5519(7) 0.8174(10) 0.4453(13) 0.034(5) Uani 1 1 d . .
O5 O 0.8413(5) 0.7268(9) 1.0773(9) 0.051(5) Uani 1 1 d . .
N3 N 0.9886(7) 0.6688(10) 0.8404(13) 0.054(6) Uani 1 1 d . .
H3 H 0.9878 0.6854 0.7888 0.065 Uiso 1 1 calc R U
N8 N 0.4257(7) 0.9701(10) 0.4825(13) 0.053(6) Uani 1 1 d . .
H8 H 0.4406 0.9547 0.5330 0.063 Uiso 1 1 calc R U
C20 C 0.8817(8) 0.7492(10) 0.8761(16) 0.041(5) Uani 1 1 d . .
H20 H 0.8597 0.7775 0.8460 0.049 Uiso 1 1 calc R U
N6 N 1.0288(8) 0.5994(10) 0.9450(14) 0.058(6) Uani 1 1 d . .
C30 C 0.5512(8) 0.8332(11) 0.5374(14) 0.046(6) Uani 1 1 d . .
H30 H 0.5267 0.8568 0.5487 0.055 Uiso 1 1 calc R U
N11 N 0.4732(6) 0.9053(10) 0.4271(14) 0.049(5) Uani 1 1 d . .
C3 C 1.1215(9) 0.4199(12) 1.2210(16) 0.053(7) Uani 1 1 d . .
H3A H 1.1161 0.4058 1.2755 0.064 Uiso 1 1 calc R U
O2 O 1.1815(7) 0.3322(7) 1.3143(12) 0.054(5) Uani 1 1 d . .
C10 C 1.0783(9) 0.5703(12) 0.8307(18) 0.056(8) Uani 1 1 d . .
N10 N 0.4647(8) 0.8926(11) 0.2686(13) 0.063(7) Uani 1 1 d . .
H10 H 0.4735 0.8762 0.2238 0.076 Uiso 1 1 calc R U
C44 C 0.3145(12) 1.0343(13) 0.0214(17) 0.069(9) Uani 1 1 d . .
H44 H 0.2935 1.0286 -0.0340 0.083 Uiso 1 1 calc R U
C9 C 1.0214(9) 0.6261(11) 0.8669(16) 0.046(6) Uani 1 1 d . .
C48 C 0.2870(8) 1.1417(11) 0.0209(14) 0.039(5) Uani 1 1 d . .
C45 C 0.3178(8) 1.0899(10) 0.0656(14) 0.037(5) Uani 1 1 d . .
C35 C 0.3916(8) 1.0143(11) 0.4880(14) 0.043(6) Uani 1 1 d . .
C27 C 0.6205(7) 0.7580(11) 0.5013(18) 0.047(6) Uani 1 1 d . .
H27 H 0.6445 0.7333 0.4905 0.056 Uiso 1 1 calc R U
C41 C 0.2944(8) 1.1515(10) 0.5300(14) 0.038(5) Uani 1 1 d . .
C32 C 0.4847(9) 0.8796(11) 0.3565(14) 0.045(6) Uani 1 1 d . .
C37 C 0.3248(9) 1.0789(11) 0.4320(17) 0.048(6) Uani 1 1 d . .
H37 H 0.3012 1.0930 0.3845 0.058 Uiso 1 1 calc R U
C7 C 1.1693(10) 0.4202(14) 1.1129(19) 0.064(8) Uani 1 1 d . .
H7A H 1.1962 0.4074 1.0958 0.076 Uiso 1 1 calc R U
C1 C 1.1883(9) 0.3484(11) 1.2428(18) 0.048(6) Uani 1 1 d . .
C47 C 0.3800(9) 1.0511(14) 0.1790(19) 0.060(8) Uani 1 1 d . .
H47 H 0.4029 1.0582 0.2315 0.072 Uiso 1 1 calc R U
C21 C 0.8796(8) 0.7266(11) 0.9584(15) 0.041(5) Uani 1 1 d . .
N9 N 0.4081(10) 0.9470(12) 0.1709(13) 0.081(10) Uani 1 1 d . .
H9 H 0.4139 0.9228 0.1301 0.097 Uiso 1 1 calc R U
C42 C 0.3778(10) 0.9956(12) 0.1413(15) 0.058(8) Uani 1 1 d . .
N12 N 0.4168(7) 0.9640(10) 0.3242(12) 0.049(5) Uani 1 1 d . .
C36 C 0.3551(8) 1.0342(11) 0.4151(15) 0.044(6) Uani 1 1 d . .
H36 H 0.3518 1.0177 0.3576 0.053 Uiso 1 1 calc R U
C31 C 0.5860(8) 0.8138(13) 0.6079(15) 0.048(6) Uani 1 1 d . .
H31 H 0.5867 0.8253 0.6670 0.058 Uiso 1 1 calc R U
N1 N 1.0704(9) 0.5299(12) 1.0468(15) 0.073(8) Uani 1 1 d . .
C39 C 0.3621(10) 1.0831(13) 0.5869(17) 0.059(8) Uani 1 1 d . .
H39 H 0.3640 1.0989 0.6445 0.070 Uiso 1 1 calc R U
C18 C 0.9543(8) 0.6910(12) 0.8870(16) 0.048(6) Uani 1 1 d . .
C34 C 0.4384(8) 0.9479(11) 0.4058(15) 0.046(6) Uani 1 1 d . .
C46 C 0.3498(8) 1.0992(11) 0.1439(15) 0.043(5) Uani 1 1 d . .
H46 H 0.3516 1.1368 0.1737 0.051 Uiso 1 1 calc R U
C6 C 1.1385(10) 0.4636(14) 1.0607(17) 0.062(8) Uani 1 1 d . .
H6 H 1.1439 0.4771 1.0060 0.075 Uiso 1 1 calc R U
C23 C 0.9528(10) 0.6709(14) 0.9729(17) 0.062(8) Uani 1 1 d . .
H23 H 0.9760 0.6451 1.0051 0.074 Uiso 1 1 calc R U
C8 C 1.0625(9) 0.5565(13) 0.9641(16) 0.056(8) Uani 1 1 d . .
C4 C 1.0927(10) 0.4638(14) 1.1691(18) 0.068(9) Uani 1 1 d . .
H4 H 1.0670 0.4782 1.1893 0.082 Uiso 1 1 calc R U
C40 C 0.3946(11) 1.0377(13) 0.5724(18) 0.063(8) Uani 1 1 d . .
H40 H 0.4180 1.0240 0.6206 0.075 Uiso 1 1 calc R U
C5 C 1.1000(10) 0.4866(13) 1.0905(17) 0.055(7) Uani 1 1 d . .
C33 C 0.4299(11) 0.9338(13) 0.2591(17) 0.074(11) Uani 1 1 d . .
O11 O 0.2652(5) 1.1730(6) 0.4664(10) 0.033(3) Uani 1 1 d . .
O1 O 1.2232(6) 0.3276(9) 1.2137(14) 0.061(5) Uani 1 1 d . .
C43 C 0.3434(12) 0.9872(13) 0.0617(18) 0.074(10) Uani 1 1 d . .
H43 H 0.3398 0.9484 0.0351 0.089 Uiso 1 1 calc R U
C11 C 1.1339(9) 0.5035(11) 0.7660(16) 0.049(6) Uani 1 1 d . .
C16 C 1.1282(9) 0.4496(11) 0.8062(17) 0.049(6) Uani 1 1 d . .
H16 H 1.1040 0.4454 0.8359 0.059 Uiso 1 1 calc R U
C12 C 1.1698(10) 0.5105(12) 0.7228(19) 0.061(8) Uani 1 1 d . .
H12 H 1.1744 0.5484 0.6978 0.073 Uiso 1 1 calc R U
C15 C 1.1575(8) 0.4009(11) 0.8039(17) 0.043(5) Uani 1 1 d . .
H15 H 1.1536 0.3645 0.8336 0.052 Uiso 1 1 calc R U
C13 C 1.1996(11) 0.4612(11) 0.716(2) 0.063(8) Uani 1 1 d . .
H13 H 1.2232 0.4653 0.6849 0.076 Uiso 1 1 calc R U
C14 C 1.1926(8) 0.4055(10) 0.7578(15) 0.042(5) Uani 1 1 d . .
O9 O 0.2572(6) 1.1300(7) -0.0553(11) 0.053(5) Uani 1 1 d . .
O3 O 1.2144(4) 0.2996(6) 0.7735(9) 0.029(3) Uani 1 1 d . .
O4 O 1.2531(5) 0.3582(7) 0.6992(10) 0.040(4) Uani 1 1 d . .
C17 C 1.2214(7) 0.3519(8) 0.7423(12) 0.026(4) Uani 1 1 d . .
O10 O 0.2898(4) 1.1951(6) 0.0527(8) 0.024(3) Uani 1 1 d . .
O12 O 0.2985(7) 1.1707(7) 0.6105(11) 0.056(5) Uani 1 1 d . .
O0AA O 0.6967(5) 0.7349(7) 0.6607(10) 0.038(3) Uiso 1 1 d . .

loop_
_atom_site_aniso_label
_atom_site_aniso_U_11
_atom_site_aniso_U_22
_atom_site_aniso_U_33
_atom_site_aniso_U_23
_atom_site_aniso_U_13
_atom_site_aniso_U_12
Eu1 0.0192(4) 0.0227(4) 0.0160(4) -0.0014(3) 0.0028(3) 0.0008(3)
Eu2 0.0184(4) 0.0262(5) 0.0161(4) 0.0048(3) 0.0032(3) -0.0015(3)
O6 0.012(6) 0.037(7) 0.038(7) 0.021(6) 0.012(5) 0.008(5)
O8 0.030(8) 0.067(11) 0.036(8) -0.004(8) -0.002(6) 0.020(8)
N4 0.062(14) 0.062(13) 0.064(13) 0.024(11) 0.046(11) 0.050(11)
N5 0.077(16) 0.044(12) 0.080(15) 0.040(11) 0.056(13) 0.042(11)
C24 0.027(10) 0.015(8) 0.047(12) 0.006(8) 0.005(8) 0.015(7)
C26 0.008(8) 0.033(11) 0.054(13) -0.003(9) 0.010(8) 0.007(7)
C25 0.019(9) 0.022(9) 0.027(9) -0.004(7) -0.007(7) -0.005(7)
C22 0.058(15) 0.061(16) 0.043(13) 0.023(11) 0.027(11) 0.047(13)
C28 0.032(11) 0.059(14) 0.024(9) -0.014(10) 0.000(8) 0.020(10)
C38 0.044(13) 0.036(11) 0.037(11) 0.003(9) 0.019(10) 0.010(10)
N7 0.057(13) 0.068(14) 0.031(9) -0.011(9) 0.004(9) 0.048(11)
N2 0.093(17) 0.056(13) 0.076(15) 0.039(11) 0.071(14) 0.059(13)
C19 0.045(13) 0.063(16) 0.044(13) 0.021(12) 0.023(11) 0.027(12)
C2 0.051(14) 0.037(12) 0.031(11) -0.006(9) 0.004(10) 0.010(10)
C29 0.025(10) 0.050(13) 0.025(9) -0.003(9) 0.002(8) 0.018(9)
O5 0.038(9) 0.093(13) 0.023(7) 0.020(8) 0.012(6) 0.041(9)
N3 0.051(12) 0.079(15) 0.042(11) 0.027(10) 0.031(10) 0.038(11)
N8 0.054(13) 0.070(14) 0.037(10) 0.000(9) 0.016(9) 0.051(11)
C20 0.032(11) 0.036(12) 0.051(13) 0.009(10) 0.004(10) 0.016(9)
N6 0.055(13) 0.069(15) 0.058(13) 0.040(11) 0.030(10) 0.049(11)
C30 0.040(13) 0.061(15) 0.035(11) -0.015(11) 0.005(10) 0.027(11)
N11 0.030(10) 0.060(13) 0.056(12) 0.000(10) 0.006(9) 0.031(9)
C3 0.063(17) 0.058(16) 0.041(13) 0.008(11) 0.018(12) 0.033(13)
O2 0.069(12) 0.033(9) 0.049(10) -0.001(8) -0.010(9) 0.011(8)
C10 0.061(16) 0.056(15) 0.069(16) 0.028(13) 0.054(14) 0.044(13)
N10 0.075(16) 0.087(17) 0.031(10) -0.004(10) 0.019(10) 0.047(13)
C44 0.10(2) 0.055(17) 0.033(13) -0.010(12) -0.017(14) 0.031(16)
C9 0.051(14) 0.050(14) 0.045(13) 0.004(11) 0.028(11) 0.023(11)
C48 0.035(12) 0.053(14) 0.026(10) 0.009(10) 0.000(9) -0.002(10)
C45 0.038(12) 0.037(12) 0.030(10) 0.002(9) -0.001(9) 0.013(9)
C35 0.043(13) 0.045(13) 0.036(11) -0.001(10) 0.001(10) 0.033(11)
C27 0.015(9) 0.053(14) 0.069(16) -0.026(12) 0.000(10) 0.007(9)
C41 0.057(14) 0.033(11) 0.030(11) -0.002(9) 0.026(10) 0.016(10)
C32 0.051(14) 0.047(13) 0.027(10) 0.000(9) -0.013(10) 0.026(11)
C37 0.042(13) 0.042(13) 0.056(15) -0.009(11) 0.001(11) 0.018(11)
C7 0.050(16) 0.08(2) 0.057(16) 0.020(15) 0.014(13) 0.017(15)
C1 0.050(15) 0.035(13) 0.054(15) 0.013(11) 0.000(12) 0.005(11)
C47 0.030(13) 0.08(2) 0.062(16) -0.018(15) -0.008(11) 0.019(12)
C21 0.038(12) 0.042(13) 0.042(12) -0.005(10) 0.012(10) 0.009(10)
N9 0.11(2) 0.087(18) 0.029(10) -0.015(11) -0.015(12) 0.076(16)
C42 0.073(18) 0.063(16) 0.032(12) 0.003(11) -0.002(11) 0.057(15)
N12 0.047(12) 0.066(14) 0.034(10) 0.001(9) 0.008(9) 0.032(10)
C36 0.048(14) 0.045(13) 0.033(11) -0.007(10) -0.004(10) 0.028(11)
C31 0.034(12) 0.081(18) 0.031(11) 0.008(11) 0.010(9) 0.027(12)
N1 0.091(19) 0.085(17) 0.055(13) 0.041(13) 0.041(13) 0.064(15)
C39 0.074(19) 0.066(17) 0.038(13) -0.015(12) 0.016(12) 0.031(15)
C18 0.041(13) 0.063(16) 0.047(13) 0.007(12) 0.022(11) 0.023(12)
C34 0.045(14) 0.052(14) 0.034(11) 0.001(10) -0.003(10) 0.034(11)
C46 0.038(12) 0.050(14) 0.035(11) 0.006(10) -0.001(9) 0.004(10)
C6 0.065(18) 0.08(2) 0.042(13) 0.015(13) 0.017(12) 0.057(16)
C23 0.054(16) 0.10(2) 0.044(14) 0.017(14) 0.028(12) 0.039(15)
C8 0.055(16) 0.073(18) 0.048(14) 0.035(13) 0.029(12) 0.047(14)
C4 0.067(19) 0.09(2) 0.054(16) 0.019(15) 0.020(14) 0.053(17)
C40 0.08(2) 0.061(17) 0.048(14) 0.001(13) 0.023(14) 0.045(15)
C5 0.060(17) 0.062(17) 0.047(14) 0.018(12) 0.022(12) 0.032(13)
C33 0.10(2) 0.058(17) 0.043(14) -0.025(13) -0.035(14) 0.050(16)
O11 0.020(7) 0.035(8) 0.049(9) 0.003(7) 0.016(6) 0.003(6)
O1 0.026(9) 0.060(11) 0.089(14) 0.000(10) -0.005(9) 0.008(8)
C43 0.11(3) 0.048(16) 0.049(15) -0.009(13) -0.020(15) 0.050(16)
C11 0.070(17) 0.038(13) 0.053(14) 0.018(11) 0.040(13) 0.028(12)
C16 0.055(16) 0.042(13) 0.056(15) -0.002(11) 0.024(12) 0.018(11)
C12 0.08(2) 0.045(14) 0.071(18) 0.026(13) 0.055(16) 0.029(14)
C15 0.034(12) 0.040(13) 0.060(15) 0.006(11) 0.019(11) 0.015(10)
C13 0.09(2) 0.041(14) 0.09(2) 0.017(14) 0.071(18) 0.020(14)
C14 0.045(13) 0.040(12) 0.041(12) -0.001(10) 0.014(10) 0.020(10)
O9 0.055(11) 0.033(8) 0.054(10) 0.004(7) -0.024(8) 0.011(7)
O3 0.012(6) 0.035(8) 0.040(8) 0.002(6) 0.004(5) 0.009(5)
O4 0.045(9) 0.035(8) 0.052(9) -0.002(7) 0.035(7) 0.000(7)
C17 0.032(10) 0.020(9) 0.024(9) -0.005(7) 0.003(8) 0.001(7)
O10 0.013(6) 0.035(7) 0.021(6) 0.000(5) -0.004(5) -0.002(5)
O12 0.089(14) 0.034(9) 0.051(10) -0.005(8) 0.026(9) 0.021(9)

loop_
_atom_type_symbol
_atom_type_description
_atom_type_scat_dispersion_real
_atom_type_scat_dispersion_imag
_atom_type_scat_source
C C 0.0033 0.0016 'International Tables Vol C Tables 4.2.6.8 and 6.1.1.4'
H H 0.0000 0.0000 'International Tables Vol C Tables 4.2.6.8 and 6.1.1.4'
Eu Eu -0.1578 3.6682 'International Tables Vol C Tables 4.2.6.8 and 6.1.1.4'
N N 0.0061 0.0033 'International Tables Vol C Tables 4.2.6.8 and 6.1.1.4'
O O 0.0106 0.0060 'International Tables Vol C Tables 4.2.6.8 and 6.1.1.4'

loop_
_geom_angle_atom_site_label_1
_geom_angle_atom_site_label_2
_geom_angle_atom_site_label_3
_geom_angle
_geom_angle_site_symmetry_1
_geom_angle_site_symmetry_3
O11 Eu1 O2 157.9(5) 1_646 .
O11 Eu1 O9 131.3(5) 1_646 4_677
O2 Eu1 O9 70.8(5) . 4_677
O11 Eu1 O3 79.6(5) 1_646 4_566
O2 Eu1 O3 82.4(5) . 4_566
O9 Eu1 O3 139.0(5) 4_677 4_566
O11 Eu1 O5 86.8(6) 1_646 2_747
O2 Eu1 O5 77.7(7) . 2_747
O9 Eu1 O5 121.0(6) 4_677 2_747
O3 Eu1 O5 80.8(4) 4_566 2_747
O11 Eu1 O0AA 82.6(5) 1_646 3_767
O2 Eu1 O0AA 104.4(6) . 3_767
O9 Eu1 O0AA 83.7(6) 4_677 3_767
O3 Eu1 O0AA 73.4(4) 4_566 3_767
O5 Eu1 O0AA 153.5(5) 2_747 3_767
O11 Eu1 O10 80.2(5) 1_646 4_677
O2 Eu1 O10 120.7(5) . 4_677
O9 Eu1 O10 52.4(5) 4_677 4_677
O3 Eu1 O10 153.1(4) 4_566 4_677
O5 Eu1 O10 115.7(4) 2_747 4_677
O0AA Eu1 O10 86.5(4) 3_767 4_677
O11 Eu1 O6 81.2(4) 1_646 2_747
O2 Eu1 O6 100.5(6) . 2_747
O9 Eu1 O6 87.3(5) 4_677 2_747
O3 Eu1 O6 128.7(4) 4_566 2_747
O5 Eu1 O6 50.9(4) 2_747 2_747
O0AA Eu1 O6 149.0(4) 3_767 2_747
O10 Eu1 O6 64.8(4) 4_677 2_747
O11 Eu1 C24 84.0(5) 1_646 2_747
O2 Eu1 C24 88.1(7) . 2_747
O9 Eu1 C24 105.4(6) 4_677 2_747
O3 Eu1 C24 104.0(5) 4_566 2_747
O5 Eu1 C24 24.4(5) 2_747 2_747
O0AA Eu1 C24 166.6(5) 3_767 2_747
O10 Eu1 C24 91.4(5) 4_677 2_747
O6 Eu1 C24 26.6(5) 2_747 2_747
O11 Eu1 C48 104.9(6) 1_646 4_677
O2 Eu1 C48 96.8(6) . 4_677
O9 Eu1 C48 26.8(6) 4_677 4_677
O3 Eu1 C48 154.9(5) 4_566 4_677
O5 Eu1 C48 123.7(6) 2_747 4_677
O0AA Eu1 C48 82.6(6) 3_767 4_677
O10 Eu1 C48 25.8(5) 4_677 4_677
O6 Eu1 C48 76.2(5) 2_747 4_677
C24 Eu1 C48 101.0(6) 2_747 4_677
O11 Eu1 C1 151.6(6) 1_646 .
O2 Eu1 C1 19.6(7) . .
O9 Eu1 C1 72.2(6) 4_677 .
O3 Eu1 C1 72.4(6) 4_566 .
O5 Eu1 C1 92.9(7) 2_747 .
O0AA Eu1 C1 85.2(6) 3_767 .
O10 Eu1 C1 124.6(5) 4_677 .
O6 Eu1 C1 120.0(6) 2_747 .
C24 Eu1 C1 106.7(7) 2_747 .
C48 Eu1 C1 98.8(7) 4_677 .
O11 Eu1 Eu2 97.4(3) 1_646 3_767
O2 Eu1 Eu2 76.8(5) . 3_767
O9 Eu1 Eu2 101.4(5) 4_677 3_767
O3 Eu1 Eu2 41.0(3) 4_566 3_767
O5 Eu1 Eu2 118.4(3) 2_747 3_767
O0AA Eu1 Eu2 40.1(3) 3_767 3_767
O10 Eu1 Eu2 125.6(3) 4_677 3_767
O6 Eu1 Eu2 169.2(3) 2_747 3_767
C24 Eu1 Eu2 142.8(4) 2_747 3_767
C48 Eu1 Eu2 114.3(5) 4_677 3_767
C1 Eu1 Eu2 58.1(5) . 3_767
O1 Eu2 O12 81.6(7) 3_767 2_646
O1 Eu2 O6 84.8(5) 3_767 .
O12 Eu2 O6 96.3(6) 2_646 .
O1 Eu2 O8 120.5(6) 3_767 .
O12 Eu2 O8 84.0(7) 2_646 .
O6 Eu2 O8 154.3(5) . .
O1 Eu2 O4 124.9(6) 3_767 2_756
O12 Eu2 O4 153.3(6) 2_646 2_756
O6 Eu2 O4 84.0(5) . 2_756
O8 Eu2 O4 84.5(6) . 2_756
O1 Eu2 O10 147.9(6) 3_767 3_676
O12 Eu2 O10 80.0(5) 2_646 3_676
O6 Eu2 O10 71.4(4) . 3_676
O8 Eu2 O10 83.4(4) . 3_676
O4 Eu2 O10 74.8(4) 2_756 3_676
O1 Eu2 O0AA 76.4(6) 3_767 .
O12 Eu2 O0AA 100.1(5) 2_646 .
O6 Eu2 O0AA 152.8(4) . .
O8 Eu2 O0AA 50.1(5) . .
O4 Eu2 O0AA 90.7(5) 2_756 .
O10 Eu2 O0AA 132.8(4) 3_676 .
O1 Eu2 O3 73.9(6) 3_767 2_756
O12 Eu2 O3 154.9(6) 2_646 2_756
O6 Eu2 O3 86.8(4) . 2_756
O8 Eu2 O3 103.8(5) . 2_756
O4 Eu2 O3 51.7(4) 2_756 2_756
O10 Eu2 O3 124.2(4) 3_676 2_756
O0AA Eu2 O3 69.3(4) . 2_756
O1 Eu2 C17 99.0(6) 3_767 2_756
O12 Eu2 C17 177.5(6) 2_646 2_756
O6 Eu2 C17 81.4(5) . 2_756
O8 Eu2 C17 97.8(6) . 2_756
O4 Eu2 C17 25.9(5) 2_756 2_756
O10 Eu2 C17 98.4(5) 3_676 2_756
O0AA Eu2 C17 82.4(5) . 2_756
O3 Eu2 C17 26.2(5) 2_756 2_756
O1 Eu2 C25 99.9(6) 3_767 .
O12 Eu2 C25 94.2(6) 2_646 .
O6 Eu2 C25 169.1(5) . .
O8 Eu2 C25 24.9(5) . .
O4 Eu2 C25 85.2(5) 2_756 .
O10 Eu2 C25 107.5(5) 3_676 .
O0AA Eu2 C25 25.4(5) . .
O3 Eu2 C25 85.0(5) 2_756 .
C17 Eu2 C25 88.1(5) 2_756 .
O1 Eu2 Eu1 54.8(5) 3_767 3_767
O12 Eu2 Eu1 121.2(4) 2_646 3_767
O6 Eu2 Eu1 114.2(3) . 3_767
O8 Eu2 Eu1 86.9(4) . 3_767
O4 Eu2 Eu1 82.0(3) 2_756 3_767
O10 Eu2 Eu1 155.6(3) 3_676 3_767
O0AA Eu2 Eu1 38.7(3) . 3_767
O3 Eu2 Eu1 37.7(3) 2_756 3_767
C17 Eu2 Eu1 60.8(4) 2_756 3_767
C25 Eu2 Eu1 62.2(4) . 3_767
O1 Eu2 Eu1 109.3(5) 3_767 2_757
O12 Eu2 Eu1 70.1(4) 2_646 2_757
O6 Eu2 Eu1 39.7(3) . 2_757
O8 Eu2 Eu1 119.0(4) . 2_757
O4 Eu2 Eu1 94.9(4) 2_756 2_757
O10 Eu2 Eu1 39.3(3) 3_676 2_757
O0AA Eu2 Eu1 167.2(3) . 2_757
O3 Eu2 Eu1 123.0(3) 2_756 2_757
C17 Eu2 Eu1 107.5(4) 2_756 2_757
C25 Eu2 Eu1 143.8(4) . 2_757
Eu1 Eu2 Eu1 153.74(3) 3_767 2_757
C24 O6 Eu2 147.2(13) . .
C24 O6 Eu1 86.8(12) . 2_757
Eu2 O6 Eu1 105.0(4) . 2_757
C25 O8 Eu2 100.3(12) . .
C8 N4 C10 111.2(17) . .
C10 N5 C9 113(2) . .
O5 C24 O6 124.1(19) . .
O5 C24 C21 117.5(17) . .
O6 C24 C21 118.4(18) . .
O5 C24 Eu1 57.5(11) . 2_757
O6 C24 Eu1 66.7(10) . 2_757
C21 C24 Eu1 173.8(15) . 2_757
C27 C26 C31 122.3(19) . .
C27 C26 C25 124.0(17) . .
C31 C26 C25 113.7(18) . .
O8 C25 O0AA 115.7(16) . .
O8 C25 C26 121.6(17) . .
O0AA C25 C26 122.7(17) . .
O8 C25 Eu2 54.8(9) . .
O0AA C25 Eu2 61.5(10) . .
C26 C25 Eu2 169.3(13) . .
C23 C22 C21 120(2) . .
C27 C28 C29 121.0(19) . .
C37 C38 C39 120(2) . .
C37 C38 C41 120(2) . .
C39 C38 C41 119.6(19) . .
C32 N7 C29 130.5(18) . .
C10 N2 C11 127.3(19) . .
C20 C19 C18 122(2) . .
C7 C2 C3 123(2) . .
C7 C2 C1 120(2) . .
C3 C2 C1 116(2) . .
C28 C29 N7 117.0(17) . .
C28 C29 C30 117.2(17) . .
N7 C29 C30 125.6(17) . .
C24 O5 Eu1 98.2(12) . 2_757
C9 N3 C18 128.4(19) . .
C34 N8 C35 128.3(18) . .
C21 C20 C19 117.6(19) . .
C9 N6 C8 118(2) . .
C31 C30 C29 120.8(19) . .
C32 N11 C34 114.3(19) . .
C2 C3 C4 117(2) . .
C1 O2 Eu1 119.8(17) . .
N5 C10 N4 129.3(19) . .
N5 C10 N2 114(2) . .
N4 C10 N2 116.8(18) . .
C33 N10 C32 113(2) . .
C45 C44 C43 118(2) . .
N6 C9 N3 123(2) . .
N6 C9 N5 124(2) . .
N3 C9 N5 113(2) . .
O10 C48 O9 119.7(19) . .
O10 C48 C45 122.6(18) . .
O9 C48 C45 118(2) . .
O10 C48 Eu1 64.2(10) . 4_474
O9 C48 Eu1 56.0(11) . 4_474
C45 C48 Eu1 169.3(15) . 4_474
C46 C45 C44 121(2) . .
C46 C45 C48 121(2) . .
C44 C45 C48 118.0(19) . .
C40 C35 N8 114.7(19) . .
C40 C35 C36 120(2) . .
N8 C35 C36 125.5(19) . .
C28 C27 C26 121.1(19) . .
O11 C41 O12 122.0(19) . .
O11 C41 C38 121.1(18) . .
O12 C41 C38 117(2) . .
N11 C32 N7 121.3(18) . .
N11 C32 N10 125.4(19) . .
N7 C32 N10 113(2) . .
C38 C37 C36 122(2) . .
C2 C7 C6 118(3) . .
O2 C1 O1 121(2) . .
O2 C1 C2 121(2) . .
O1 C1 C2 118(2) . .
O2 C1 Eu1 40.5(12) . .
O1 C1 Eu1 81.0(14) . .
C2 C1 Eu1 160.2(18) . .
C42 C47 C46 123(2) . .
C20 C21 C22 122(2) . .
C20 C21 C24 121.7(19) . .
C22 C21 C24 116.7(19) . .
C33 N9 C42 126(2) . .
C47 C42 N9 126(2) . .
C47 C42 C43 116(2) . .
N9 C42 C43 118(2) . .
C34 N12 C33 114.9(19) . .
C37 C36 C35 118(2) . .
C30 C31 C26 117(2) . .
C5 N1 C8 135(2) . .
C38 C39 C40 119(2) . .
C23 C18 C19 119(2) . .
C23 C18 N3 122(2) . .
C19 C18 N3 118(2) . .
N12 C34 N11 126(2) . .
N12 C34 N8 122.7(18) . .
N11 C34 N8 111.6(18) . .
C45 C46 C47 118(2) . .
C5 C6 C7 121(2) . .
C18 C23 C22 119(2) . .
N4 C8 N6 125(2) . .
N4 C8 N1 117.8(19) . .
N6 C8 N1 117(2) . .
C5 C4 C3 123(2) . .
C35 C40 C39 120(2) . .
N1 C5 C4 118(2) . .
N1 C5 C6 124(2) . .
C4 C5 C6 117(2) . .
N12 C33 N10 127(2) . .
N12 C33 N9 119(2) . .
N10 C33 N9 114(2) . .
C41 O11 Eu1 141.8(14) . 1_464
C1 O1 Eu2 151.8(17) . 3_767
C44 C43 C42 122(2) . .
C16 C11 C12 120(2) . .
C16 C11 N2 123(2) . .
C12 C11 N2 117(2) . .
C11 C16 C15 121(2) . .
C11 C12 C13 121(2) . .
C16 C15 C14 120(2) . .
C12 C13 C14 118(2) . .
C15 C14 C13 120(2) . .
C15 C14 C17 123(2) . .
C13 C14 C17 117(2) . .
C48 O9 Eu1 97.3(13) . 4_474
C17 O3 Eu1 144.0(12) . 4_565
C17 O3 Eu2 88.9(11) . 2_746
Eu1 O3 Eu2 101.4(4) 4_565 2_746
C17 O4 Eu2 97.8(11) . 2_746
O4 C17 O3 119.6(17) . .
O4 C17 C14 120.7(18) . .
O3 C17 C14 119.8(18) . .
O4 C17 Eu2 56.3(10) . 2_746
O3 C17 Eu2 64.9(9) . 2_746
C14 C17 Eu2 167.5(14) . 2_746
C48 O10 Eu2 137.4(13) . 3_676
C48 O10 Eu1 90.0(11) . 4_474
Eu2 O10 Eu1 104.5(4) 3_676 4_474
C41 O12 Eu2 133.4(15) . 2_656
C25 O0AA Eu1 149.9(13) . 3_767
C25 O0AA Eu2 93.1(11) . .
Eu1 O0AA Eu2 101.3(5) 3_767 .

loop_
_geom_bond_atom_site_label_1
_geom_bond_atom_site_label_2
_geom_bond_distance
_geom_bond_site_symmetry_2
Eu1 O11 2.310(14) 1_646
Eu1 O2 2.328(16) .
Eu1 O9 2.405(15) 4_677
Eu1 O3 2.421(13) 4_566
Eu1 O5 2.427(14) 2_747
Eu1 O0AA 2.473(15) 3_767
Eu1 O10 2.591(11) 4_677
Eu1 O6 2.621(13) 2_747
Eu1 C24 2.85(2) 2_747
Eu1 C48 2.88(2) 4_677
Eu1 C1 3.11(2) .
Eu1 Eu2 3.8821(12) 3_767
Eu2 O1 2.273(19) 3_767
Eu2 O12 2.306(15) 2_646
Eu2 O6 2.370(13) .
Eu2 O8 2.404(14) .
Eu2 O4 2.405(14) 2_756
Eu2 O10 2.418(13) 3_676
Eu2 O0AA 2.548(15) .
Eu2 O3 2.595(13) 2_756
Eu2 C17 2.865(18) 2_756
Eu2 C25 2.895(17) .
Eu2 Eu1 3.8822(12) 3_767
Eu2 Eu1 3.9627(11) 2_757
O6 C24 1.28(2) .
O6 Eu1 2.621(13) 2_757
O8 C25 1.24(2) .
N4 C8 1.32(3) .
N4 C10 1.35(3) .
N5 C10 1.33(3) .
N5 C9 1.35(3) .
C24 O5 1.19(2) .
C24 C21 1.54(3) .
C24 Eu1 2.85(2) 2_757
C26 C27 1.35(3) .
C26 C31 1.41(3) .
C26 C25 1.50(3) .
C25 O0AA 1.24(2) .
C22 C23 1.39(3) .
C22 C21 1.41(3) .
C28 C27 1.33(3) .
C28 C29 1.40(3) .
C38 C37 1.36(3) .
C38 C39 1.37(3) .
C38 C41 1.50(3) .
N7 C32 1.34(3) .
N7 C29 1.43(2) .
N2 C10 1.41(3) .
N2 C11 1.43(3) .
C19 C20 1.39(3) .
C19 C18 1.41(3) .
C2 C7 1.34(3) .
C2 C3 1.38(3) .
C2 C1 1.52(3) .
C29 C30 1.45(3) .
O5 Eu1 2.427(14) 2_757
N3 C9 1.33(3) .
N3 C18 1.44(3) .
N8 C34 1.39(3) .
N8 C35 1.40(2) .
C20 C21 1.36(3) .
N6 C9 1.30(3) .
N6 C8 1.34(3) .
C30 C31 1.37(3) .
N11 C32 1.32(3) .
N11 C34 1.36(3) .
C3 C4 1.39(3) .
O2 C1 1.20(3) .
N10 C33 1.34(3) .
N10 C32 1.36(3) .
C44 C45 1.38(3) .
C44 C43 1.38(3) .
C48 O10 1.25(3) .
C48 O9 1.31(2) .
C48 C45 1.51(3) .
C48 Eu1 2.88(2) 4_474
C45 C46 1.35(3) .
C35 C40 1.37(3) .
C35 C36 1.42(3) .
C41 O11 1.23(2) .
C41 O12 1.27(2) .
C37 C36 1.38(3) .
C7 C6 1.42(3) .
C1 O1 1.29(3) .
C47 C42 1.33(4) .
C47 C46 1.40(3) .
N9 C33 1.38(3) .
N9 C42 1.39(3) .
C42 C43 1.40(3) .
N12 C34 1.30(3) .
N12 C33 1.32(3) .
N1 C5 1.35(3) .
N1 C8 1.36(3) .
C39 C40 1.42(3) .
C18 C23 1.39(3) .
C6 C5 1.40(3) .
C4 C5 1.36(4) .
O11 Eu1 2.310(14) 1_464
O1 Eu2 2.273(19) 3_767
C11 C16 1.35(3) .
C11 C12 1.37(3) .
C16 C15 1.37(3) .
C12 C13 1.40(3) .
C15 C14 1.38(3) .
C13 C14 1.40(3) .
C14 C17 1.49(3) .
O9 Eu1 2.405(15) 4_474
O3 C17 1.27(2) .
O3 Eu1 2.421(13) 4_565
O3 Eu2 2.595(13) 2_746
O4 C17 1.26(2) .
O4 Eu2 2.405(14) 2_746
C17 Eu2 2.865(18) 2_746
O10 Eu2 2.418(13) 3_676
O10 Eu1 2.591(11) 4_474
O12 Eu2 2.306(15) 2_656
O0AA Eu1 2.473(15) 3_767

loop_
_platon_squeeze_void_nr
_platon_squeeze_void_average_x
_platon_squeeze_void_average_y
_platon_squeeze_void_average_z
_platon_squeeze_void_volume
_platon_squeeze_void_count_electrons
_platon_squeeze_void_content
1 -0.001 0.001 -0.015 5594 1824 ' '
